data_4120508
loop_
_publ_author_name
'Wong, Joanne W. L.'
'Mailman, Aaron'
'Lekin, Kristina'
'Winter, Stephen M.'
'Yong, Wenjun'
'Zhao, Jianbao'
'Garimella, Subrahmanyam V.'
'Tse, John S.'
'Secco, Richard A.'
'Desgreniers, Serge'
'Ohishi, Yasuo'
'Borondics, Ferenc'
'Oakley, Richard T.'

_publ_section_title
;
 Pressure induced phase transitions and metallization of a neutral radical
 conductor.
;
_journal_issue 3
_journal_name_full 'Journal of the American Chemical Society'
_journal_page_first 1070
_journal_page_last 1081
_journal_paper_doi 10.1021/ja411057x
_journal_volume 136
_journal_year 2014
_chemical_formula_moiety 'C6 H N2 O S4'
_chemical_formula_sum 'C6 H N2 O S4'
_chemical_formula_weight 245.33
_chemical_name_common HBBO
_chemical_name_systematic ' ?'
_space_group_IT_number 33
_symmetry_cell_setting orthorhombic
_symmetry_space_group_name_Hall 'P 2c -2ab'
_symmetry_space_group_name_H-M 'P b n 21'
_cell_angle_alpha 90.0
_cell_angle_beta 90.0
_cell_angle_gamma 90.0
_cell_formula_units_Z 4
_cell_length_a 12.9187(19)
_cell_length_b 14.8422(23)
_cell_length_c 2.96191(26)
_cell_measurement_temperature 293(2)
_cell_volume 567.92(13)
_computing_structure_refinement GSAS
_diffrn_ambient_temperature 293(2)
_diffrn_measurement_device_type 'SPring-8 BL10XU'
_diffrn_radiation_polarisn_ratio 0.95
_diffrn_radiation_probe x-ray
_diffrn_radiation_type synchrotron
_diffrn_radiation_wavelength 0.41337
_diffrn_source synchrotron
_exptl_absorpt_correction_T_max 1.00000
_exptl_absorpt_correction_T_min 1.00000
_exptl_absorpt_process_details
;   GSAS Absorption/surface roughness correction: function number 0
 No correction is applied.
;
_exptl_crystal_colour black
_exptl_crystal_density_diffrn 2.870
_pd_calc_method 'Rietveld Refinement'
_pd_instr_location ' ?'
_pd_meas_2theta_range_inc 0.01
_pd_meas_2theta_range_max 27.61
_pd_meas_2theta_range_min 1.0
_pd_meas_number_of_points 2662
_pd_phase_name HBBO_33/hbbo_33_pbn21_dash.cif
_pd_proc_2theta_range_inc 0.01
_pd_proc_2theta_range_max 27.61223
_pd_proc_2theta_range_min 1.00223
_pd_proc_info_datetime 2013-05-08T12:56:12
_pd_proc_info_excluded_regions ' ?'
_pd_proc_ls_background_function
;   GSAS Background function number 1 with  8 terms.
 Shifted Chebyshev function of 1st kind
      1:    54838.3     2:    29746.5     3:   -2233.31     4:   -440.173    
      5:   -382.004     6:   -79.1890     7:    21.0579     8:    82.4418    
;
_pd_proc_ls_peak_cutoff 0.00100
_pd_proc_ls_profile_function
;
 CW Profile function number 2 with  18 terms
 Profile coefficients for Simpson's rule integration of pseudovoigt function
 C.J. Howard (1982). J. Appl. Cryst.,15,615-620.
 P. Thompson, D.E. Cox & J.B. Hastings (1987). J. Appl. Cryst.,20,79-83.
 Peak tails are ignored  where the intensity is below 0.0010 times the peak
   Aniso. broadening axis   0.0   0.0   1.0
;
_pd_proc_ls_prof_R_factor 0.0056
_pd_proc_ls_prof_wR_expected 0.0042
_pd_proc_ls_prof_wR_factor 0.0076
_pd_proc_number_of_points 2662
_pd_spec_mounting ' ?'
_refine_ls_goodness_of_fit_all 1.83
_refine_ls_matrix_type full
_refine_ls_number_parameters 4
_refine_ls_number_restraints 0
_refine_ls_R_Fsqd_factor 0.38714
_refine_ls_shift/su_max 0.04
_refine_ls_shift/su_mean 0.02
_reflns_d_resolution_high 1.787
_reflns_d_resolution_low 7.421
_reflns_limit_h_max 8
_reflns_limit_h_min 0
_reflns_limit_k_max 9
_reflns_limit_k_min 0
_reflns_limit_l_max 1
_reflns_limit_l_min 0
_reflns_number_total 76
_cod_data_source_file ja411057x_si_007.cif
_cod_data_source_block HBBO_12.98GPa
_cod_depositor_comments
;
The following automatic conversions were performed:

'_geom_bond_publ_flag' value 'N' changed to 'n' according to
/usr/data/users/saulius/automatic-downloads/current/ACS/lib/dictionaries/cif_core.dic
dictionary named 'cif_core.dic' version 2.4.2 from 2011-04-26 (17
times).

'_geom_angle_publ_flag' value 'N' changed to 'n' according
to
/usr/data/users/saulius/automatic-downloads/current/ACS/lib/dictionaries/cif_core.dic
dictionary named 'cif_core.dic' version 2.4.2 from 2011-04-26 (24
times).

Automatic conversion script
Id: cif_fix_values 2281 2013-09-26 08:29:07Z andrius 
;
_cod_original_cell_volume 567.93(10)
_cod_original_sg_symbol_Hall 'c -2ab'
_cod_database_code 4120508
_gsas_exptl_extinct_corr_t_min 1.00000
_gsas_exptl_extinct_corr_t_max 1.00000

loop_
_symmetry_equiv_pos_site_id
_symmetry_equiv_pos_as_xyz
1 +x,+y,+z
2 -x+1/2,+y+1/2,+z
3 +x+1/2,-y+1/2,+z+1/2
4 -x,-y,+z+1/2

loop_
_atom_site_type_symbol
_atom_site_label
_atom_site_fract_x
_atom_site_fract_y
_atom_site_fract_z
_atom_site_occupancy
_atom_site_thermal_displace_type
_atom_site_U_iso_or_equiv
_atom_site_symmetry_multiplicity
S S3 0.23942 1.09636 0.86502 1.0 Uiso 0.0843 4
S S4 0.09302 1.04561 1.08987 1.0 Uiso 0.0843 4
S S1 0.49715 0.70112 0.27731 1.0 Uiso 0.0843 4
S S2 0.53751 0.84181 0.25668 1.0 Uiso 0.0843 4
C C2 0.2065 0.91365 0.81664 1.0 Uiso 0.0843 4
C C1 0.23025 0.81514 0.69946 1.0 Uiso 0.0843 4
C C4 0.38514 0.96631 0.56197 1.0 Uiso 0.0843 4
N N1 0.37388 0.71204 0.45681 1.0 Uiso 0.0843 4
O O1 0.1624 0.75401 0.72257 1.0 Uiso 0.0843 4
C C6 0.34096 0.79841 0.54151 1.0 Uiso 0.0843 4
N N2 0.11228 0.93569 0.98985 1.0 Uiso 0.0843 4
C C3 0.28424 0.98502 0.73376 1.0 Uiso 0.0843 4
C C5 0.41255 0.87383 0.46959 1.0 Uiso 0.0843 4
H H4 0.43906 1.01556 0.51331 1.0 Uiso 0.1686 4

loop_
_atom_type_symbol
_atom_type_number_in_cell
_atom_type_scat_dispersion_real
_atom_type_scat_dispersion_imag
_atom_type_scat_Cromer_Mann_a1
_atom_type_scat_Cromer_Mann_a2
_atom_type_scat_Cromer_Mann_a3
_atom_type_scat_Cromer_Mann_a4
_atom_type_scat_Cromer_Mann_b1
_atom_type_scat_Cromer_Mann_b2
_atom_type_scat_Cromer_Mann_b3
_atom_type_scat_Cromer_Mann_b4
_atom_type_scat_Cromer_Mann_c
_atom_type_scat_source
S 16.0 0.000 0.000 6.90530 1.46790 5.20340 22.2151 1.43790 0.25360 1.58630 56.1720 0.86690 International_Tables_Vol_C
C 24.0 0.000 0.000 2.31000 20.8439 1.02000 10.2075 1.58860 0.56870 0.86500 51.6512 0.21560 International_Tables_Vol_C
N 8.0 0.000 0.000 12.2126 0.00570 3.13220 9.89330 2.01250 28.9975 1.16630 0.58260 -11.529 International_Tables_Vol_C
O 4.0 0.000 0.000 3.04850 13.2771 2.28680 5.70110 1.54630 0.32390 0.86700 32.9089 0.25080 International_Tables_Vol_C
H 4.0 0.000 0.000 0.49300 10.5109 0.32291 26.1257 0.14019 3.14236 0.04081 57.7997 0.00304 International_Tables_Vol_C

loop_
_geom_angle_atom_site_label_1
_geom_angle_atom_site_label_2
_geom_angle_atom_site_label_3
_geom_angle
_geom_angle_site_symmetry_1
_geom_angle_site_symmetry_3
_geom_angle_publ_flag
S4 S3 C3 91.630 1_555 1_555 n
S3 S4 N2 98.987 1_555 1_555 n
S2 S1 N1 98.302 1_555 1_555 n
S1 S2 C5 91.661 1_555 1_555 n
C1 C2 N2 119.5650 1_555 1_555 n
C1 C2 C3 120.594 1_555 1_555 n
N2 C2 C3 119.827 1_555 1_555 n
C2 C1 O1 122.246 1_555 1_555 n
C2 C1 C6 114.3442 1_555 1_555 n
O1 C1 C6 123.388 1_555 1_555 n
C3 C4 C5 118.4754 1_555 1_555 n
C3 C4 H4 122.338 1_555 1_555 n
C5 C4 H4 119.149 1_555 1_555 n
S1 N1 C6 116.0736 1_555 1_555 n
C1 C6 N1 119.8853 1_555 1_555 n
C1 C6 C5 120.751 1_555 1_555 n
N1 C6 C5 119.352 1_555 1_555 n
S4 N2 C2 115.6739 1_555 1_555 n
S3 C3 C2 113.851 1_555 1_555 n
S3 C3 C4 123.4776 1_555 1_555 n
C2 C3 C4 122.670 1_555 1_555 n
S2 C5 C4 122.5652 1_555 1_555 n
S2 C5 C6 114.539 1_555 1_555 n
C4 C5 C6 122.896 1_555 1_555 n

loop_
_geom_bond_atom_site_label_1
_geom_bond_atom_site_label_2
_geom_bond_distance
_geom_bond_site_symmetry_2
_geom_bond_publ_flag
S3 S4 2.14196 1_555 n
S3 C3 1.79369 1_555 n
S4 N2 1.67671 1_555 n
S1 S2 2.15314 1_555 n
S1 N1 1.68671 1_555 n
S2 S1 2.15314 1_555 n
S2 C5 1.79711 1_555 n
C2 C1 1.53375 1_555 n
C2 N2 1.36081 1_555 n
C2 C3 1.48020 1_555 n
C1 O1 1.26342 1_555 n
C1 C6 1.52516 1_555 n
C4 C3 1.42659 1_555 n
C4 C5 1.44372 1_555 n
C4 H4 1.01997 1_555 n
N1 C6 1.37374 1_555 n
C6 C5 1.46759 1_555 n
